data_7121716
loop_
_publ_author_name
'Alonso, Jos\'e M'
'Quiroga, Sabela'
'Codony, Sandra'
'Turcu, Andreea L.'
'Barniol-Xicota, Marta'
'P\'erez, Dolores'
'Guiti\'an, Enrique'
'V\'azquez, Santiago'
'Pe\~na, Diego'

_publ_section_title
;
 Palladium-catalyzed cocyclotrimerization of arynes with a pyramidalized
 alkene.
;
_journal_issue 47
_journal_name_full 'Chemical communications (Cambridge, England)'
_journal_page_first 5996
_journal_page_last 5999
_journal_paper_doi 10.1039/c8cc03188f
_journal_volume 54
_journal_year 2018
_chemical_formula_moiety 'C34 H32, C H Cl3'
_chemical_formula_sum 'C35 H33 Cl3'
_chemical_formula_weight 559.96
_chemical_name_systematic GR1JM537C
_space_group_crystal_system triclinic
_space_group_IT_number 2
_space_group_name_Hall '-P 1'
_space_group_name_H-M_alt 'P -1'
_symmetry_space_group_name_Hall '-P 1'
_symmetry_space_group_name_H-M 'P -1'
_atom_sites_solution_hydrogens difmap
_atom_sites_solution_primary other
_atom_sites_solution_secondary difmap
_audit_conform_dict_location ftp://ftp.iucr.org/pub/cif_core.dic
_audit_conform_dict_name cif_core.dic
_audit_conform_dict_version 2.4.3
_audit_creation_date 2015-11-25T11:32:29-00:00
_audit_creation_method 'WinGX routine CIF_UPDATE'
_audit_update_record
;
2017-06-03 deposited with the CCDC.
2018-05-23 downloaded from the CCDC.
;
_cell_angle_alpha 73.4435(14)
_cell_angle_beta 72.2898(11)
_cell_angle_gamma 73.1598(11)
_cell_formula_units_Z 2
_cell_length_a 9.5957(2)
_cell_length_b 12.2865(3)
_cell_length_c 13.2430(3)
_cell_measurement_reflns_used 9594
_cell_measurement_temperature 100(2)
_cell_measurement_theta_max 30.32
_cell_measurement_theta_min 2.29
_cell_measurement_wavelength 0.71073
_cell_volume 1389.97(6)
_computing_cell_refinement 'SAINT V8.35A integration software'
_computing_data_collection 'Bruker APEX2 software'
_computing_data_reduction 'SORTAV (Blessing, 1995)'
_computing_molecular_graphics 'ORTEP-3 for Windows (Farrugia, 2012)'
_computing_publication_material 'WinGX publication routines (Farrugia, 2012)'
_computing_structure_refinement 'SHELXL-2014/7 (Sheldrick, 2014)'
_computing_structure_solution 'SHELXT-2014 (Sheldrick, 2014)'
_diffrn_ambient_temperature 100(2)
_diffrn_detector 'APEX-II CCD'
_diffrn_measured_fraction_theta_full 1
_diffrn_measured_fraction_theta_max 0.999
_diffrn_measurement_device '\k-geometry diffractometer'
_diffrn_measurement_device_type 'Bruker APEX-II'
_diffrn_measurement_method '\f or \w oscillation scans'
_diffrn_orient_matrix_UB_11 -0.029855
_diffrn_orient_matrix_UB_12 -0.032928
_diffrn_orient_matrix_UB_13 0.079718
_diffrn_orient_matrix_UB_21 0.028723
_diffrn_orient_matrix_UB_22 -0.080211
_diffrn_orient_matrix_UB_23 -0.014272
_diffrn_orient_matrix_UB_31 0.104278
_diffrn_orient_matrix_UB_32 -0.008169
_diffrn_orient_matrix_UB_33 0.00565
_diffrn_radiation_monochromator graphite
_diffrn_radiation_probe x-ray
_diffrn_radiation_type MoK\a
_diffrn_radiation_wavelength 0.71073
_diffrn_reflns_av_R_equivalents 0.0514
_diffrn_reflns_av_unetI/netI 0.045
_diffrn_reflns_Laue_measured_fraction_full 1
_diffrn_reflns_Laue_measured_fraction_max 0.999
_diffrn_reflns_limit_h_max 13
_diffrn_reflns_limit_h_min -13
_diffrn_reflns_limit_k_max 17
_diffrn_reflns_limit_k_min -17
_diffrn_reflns_limit_l_max 18
_diffrn_reflns_limit_l_min -18
_diffrn_reflns_number 63677
_diffrn_reflns_point_group_measured_fraction_full 1
_diffrn_reflns_point_group_measured_fraction_max 0.999
_diffrn_reflns_reduction_process
;
        Scaled and merged with Sortav
        R.H. Blessing, (1987) Cryst. Rev. 1, 3-58
        R.H. Blessing, (1989) J. Appl. Cryst. 22, 396-397
;
_diffrn_reflns_theta_full 25.242
_diffrn_reflns_theta_max 30.546
_diffrn_reflns_theta_min 1.653
_diffrn_source 'sealed x-ray tube'
_diffrn_standards_number 0
_exptl_absorpt_coefficient_mu 0.354
_exptl_absorpt_correction_T_max 0.942
_exptl_absorpt_correction_T_min 0.861
_exptl_absorpt_correction_type multi-scan
_exptl_absorpt_process_details
;
SADABS-2014/5 - Bruker AXS area detector scaling and absorption correction
;
_exptl_crystal_colour colourless
_exptl_crystal_density_diffrn 1.338
_exptl_crystal_density_method 'not measured'
_exptl_crystal_description prism
_exptl_crystal_F_000 588
_exptl_crystal_size_max 0.42
_exptl_crystal_size_mid 0.4
_exptl_crystal_size_min 0.2
_refine_diff_density_max 0.443
_refine_diff_density_min -0.384
_refine_diff_density_rms 0.059
_refine_ls_extinction_method none
_refine_ls_goodness_of_fit_ref 1.049
_refine_ls_hydrogen_treatment refxyz
_refine_ls_matrix_type full
_refine_ls_number_constraints 0
_refine_ls_number_parameters 482
_refine_ls_number_reflns 8507
_refine_ls_number_restraints 0
_refine_ls_restrained_S_all 1.049
_refine_ls_R_factor_all 0.0743
_refine_ls_R_factor_gt 0.0472
_refine_ls_shift/su_max 0
_refine_ls_shift/su_mean 0
_refine_ls_structure_factor_coef Fsqd
_refine_ls_weighting_details 'w=1/[\s^2^(Fo^2^)+(0.0655P)^2^+0.1081P] where P=(Fo^2^+2Fc^2^)/3'
_refine_ls_weighting_scheme calc
_refine_ls_wR_factor_gt 0.1146
_refine_ls_wR_factor_ref 0.1279
_reflns_Friedel_coverage 0
_reflns_number_gt 6099
_reflns_number_total 8507
_reflns_threshold_expression 'I > 2\s(I)'
_cod_data_source_file c8cc03188f2.cif
_cod_data_source_block shelx_CCDC1
_cod_depositor_comments 'Adding full bibliography for 7121715--7121716.cif.'
_cod_original_cell_volume 1389.99(5)
_cod_database_code 7121716
_shelx_estimated_absorpt_t_min 0.866
_shelx_estimated_absorpt_t_max 0.933

loop_
_space_group_symop_operation_xyz
'x, y, z'
'-x, -y, -z'

loop_
_atom_site_label
_atom_site_type_symbol
_atom_site_fract_x
_atom_site_fract_y
_atom_site_fract_z
_atom_site_U_iso_or_equiv
_atom_site_adp_type
_atom_site_occupancy
_atom_site_site_symmetry_order
_atom_site_calc_flag
_atom_site_refinement_flags_adp
_atom_site_refinement_flags_occupancy
_atom_site_disorder_assembly
_atom_site_disorder_group
C1 C 0.40274(13) 0.33423(11) 0.27405(10) 0.0124(2) Uani 1 1 d . . . .
C2 C 0.31290(13) 0.44681(11) 0.28672(10) 0.0127(2) Uani 1 1 d . . . .
C3 C 0.16243(13) 0.45746(12) 0.33915(11) 0.0149(3) Uani 1 1 d . . . .
H3 H 0.1023(16) 0.5330(13) 0.3433(12) 0.018 Uiso 1 1 d U . . .
C4 C 0.09465(13) 0.36117(11) 0.38401(10) 0.0140(2) Uani 1 1 d . . . .
C5 C -0.06095(14) 0.37329(13) 0.43617(11) 0.0180(3) Uani 1 1 d . . . .
H5 H -0.1229(17) 0.4524(14) 0.4373(13) 0.022 Uiso 1 1 d U . . .
C6 C -0.12152(15) 0.27737(13) 0.47864(12) 0.0207(3) Uani 1 1 d . . . .
H6 H -0.2269(18) 0.2846(14) 0.5156(13) 0.025 Uiso 1 1 d U . . .
C7 C -0.03025(15) 0.16505(13) 0.47316(12) 0.0228(3) Uani 1 1 d . . . .
H7 H -0.0725(18) 0.0961(15) 0.5035(14) 0.027 Uiso 1 1 d U . . .
C8 C 0.11949(15) 0.15029(13) 0.42426(12) 0.0203(3) Uani 1 1 d . . . .
H8 H 0.1875(18) 0.0726(14) 0.4195(13) 0.024 Uiso 1 1 d U . . .
C9 C 0.18544(14) 0.24864(11) 0.37663(10) 0.0147(3) Uani 1 1 d . . . .
C10 C 0.33756(14) 0.23933(12) 0.32014(11) 0.0156(3) Uani 1 1 d . . . .
H10 H 0.3964(16) 0.1600(14) 0.3136(12) 0.019 Uiso 1 1 d U . . .
C11 C 0.56535(13) 0.31389(10) 0.21008(10) 0.0120(2) Uani 1 1 d . . . .
C12 C 0.67071(13) 0.21984(11) 0.27667(11) 0.0139(2) Uani 1 1 d . . . .
H12A H 0.6837(15) 0.2446(13) 0.3378(13) 0.017 Uiso 1 1 d U . . .
H12B H 0.6266(16) 0.1504(13) 0.3112(12) 0.017 Uiso 1 1 d U . . .
C13 C 0.81461(13) 0.19249(11) 0.18949(10) 0.0139(2) Uani 1 1 d . . . .
C14 C 0.91893(15) 0.07755(12) 0.22462(13) 0.0199(3) Uani 1 1 d . . . .
H14A H 1.0042(19) 0.0544(15) 0.1697(14) 0.03 Uiso 1 1 d U . . .
H14B H 0.8679(19) 0.0106(15) 0.2498(14) 0.03 Uiso 1 1 d U . . .
H14C H 0.9551(18) 0.0803(14) 0.2861(14) 0.03 Uiso 1 1 d U . . .
C15 C 0.58841(13) 0.24829(11) 0.12016(11) 0.0135(2) Uani 1 1 d . . . .
H15A H 0.5431(16) 0.1787(13) 0.1531(12) 0.016 Uiso 1 1 d U . . .
H15B H 0.5375(16) 0.2915(13) 0.0625(12) 0.016 Uiso 1 1 d U . . .
C16 C 0.75934(13) 0.21178(11) 0.08364(11) 0.0142(2) Uani 1 1 d . . . .
C17 C 0.81243(15) 0.11437(13) 0.02211(13) 0.0202(3) Uani 1 1 d . . . .
H17A H 0.7691(18) 0.1357(14) -0.0407(14) 0.03 Uiso 1 1 d U . . .
H17B H 0.7832(18) 0.0439(16) 0.0662(14) 0.03 Uiso 1 1 d U . . .
H17C H 0.9169(19) 0.0958(15) -0.0026(14) 0.03 Uiso 1 1 d U . . .
C21 C 0.53137(13) 0.54121(11) 0.18107(10) 0.0126(2) Uani 1 1 d . . . .
C22 C 0.38029(13) 0.55049(11) 0.24398(10) 0.0123(2) Uani 1 1 d . . . .
C23 C 0.29694(13) 0.65784(11) 0.26493(11) 0.0144(3) Uani 1 1 d . . . .
H23 H 0.1947(17) 0.6648(13) 0.3105(12) 0.017 Uiso 1 1 d U . . .
C24 C 0.35420(13) 0.75942(11) 0.22431(10) 0.0141(3) Uani 1 1 d . . . .
C25 C 0.26714(15) 0.86982(11) 0.24489(11) 0.0171(3) Uani 1 1 d . . . .
H25 H 0.1664(17) 0.8724(13) 0.2888(13) 0.02 Uiso 1 1 d U . . .
C26 C 0.32594(15) 0.96654(12) 0.20174(11) 0.0184(3) Uani 1 1 d . . . .
H26 H 0.2651(17) 1.0407(14) 0.2157(13) 0.022 Uiso 1 1 d U . . .
C27 C 0.47428(15) 0.95818(12) 0.13660(12) 0.0192(3) Uani 1 1 d . . . .
H27 H 0.5170(17) 1.0274(14) 0.1036(13) 0.023 Uiso 1 1 d U . . .
C28 C 0.56050(15) 0.85325(12) 0.11619(12) 0.0185(3) Uani 1 1 d . . . .
H28 H 0.6596(18) 0.8457(13) 0.0706(13) 0.022 Uiso 1 1 d U . . .
C29 C 0.50296(14) 0.75102(11) 0.15923(11) 0.0142(2) Uani 1 1 d . . . .
C30 C 0.58719(14) 0.64085(11) 0.14029(11) 0.0150(3) Uani 1 1 d . . . .
H30 H 0.6902(17) 0.6382(13) 0.0983(12) 0.018 Uiso 1 1 d U . . .
C31 C 0.63492(13) 0.42672(10) 0.15748(10) 0.0120(2) Uani 1 1 d . . . .
C32 C 0.70195(13) 0.43296(11) 0.03392(10) 0.0136(2) Uani 1 1 d . . . .
H32A H 0.6301(16) 0.4380(12) -0.0062(12) 0.016 Uiso 1 1 d U . . .
H32B H 0.7453(16) 0.5032(13) -0.0016(12) 0.016 Uiso 1 1 d U . . .
C33 C 0.82798(13) 0.32241(11) 0.03197(10) 0.0136(2) Uani 1 1 d . . . .
C34 C 0.94274(15) 0.32537(13) -0.07616(11) 0.0192(3) Uani 1 1 d . . . .
H34A H 0.9001(18) 0.3266(14) -0.1357(14) 0.029 Uiso 1 1 d U . . .
H34B H 1.0270(18) 0.2570(15) -0.0788(13) 0.029 Uiso 1 1 d U . . .
H34C H 0.9843(18) 0.3939(15) -0.0985(14) 0.029 Uiso 1 1 d U . . .
C35 C 0.78461(13) 0.40429(11) 0.19039(11) 0.0137(2) Uani 1 1 d . . . .
H35A H 0.8275(16) 0.4744(13) 0.1577(12) 0.016 Uiso 1 1 d U . . .
H35B H 0.7742(16) 0.3900(13) 0.2682(13) 0.016 Uiso 1 1 d U . . .
C36 C 0.88330(13) 0.30325(11) 0.13779(11) 0.0139(2) Uani 1 1 d . . . .
C37 C 1.04975(14) 0.28896(13) 0.12704(13) 0.0200(3) Uani 1 1 d . . . .
H37A H 1.1136(18) 0.2254(15) 0.0878(14) 0.03 Uiso 1 1 d U . . .
H37B H 1.0762(18) 0.2703(14) 0.1943(14) 0.03 Uiso 1 1 d U . . .
H37C H 1.0831(18) 0.3645(15) 0.0862(14) 0.03 Uiso 1 1 d U . . .
C40 C 0.3441(2) 0.27165(19) 0.57125(18) 0.0248(6) Uani 0.758(5) 1 d . P A 1
H40 H 0.309(2) 0.2901(19) 0.5062(19) 0.03 Uiso 0.758(5) 1 d U P A 1
Cl41 Cl 0.46921(15) 0.13392(15) 0.58104(11) 0.0452(3) Uani 0.758(5) 1 d . P A 1
Cl42 Cl 0.18552(19) 0.27006(17) 0.68161(14) 0.0411(4) Uani 0.758(5) 1 d . P A 1
Cl43 Cl 0.43489(9) 0.37886(13) 0.56581(10) 0.0400(3) Uani 0.758(5) 1 d . P A 1
C50 C 0.3820(8) 0.2198(6) 0.6275(7) 0.034(2) Uani 0.242(5) 1 d . P A 2
H50 H 0.427(8) 0.205(6) 0.688(6) 0.041 Uiso 0.242(5) 1 d U P A 2
Cl51 Cl 0.4555(5) 0.0991(4) 0.5688(3) 0.0396(7) Uani 0.242(5) 1 d . P A 2
Cl52 Cl 0.1873(8) 0.2395(6) 0.6702(6) 0.0596(16) Uani 0.242(5) 1 d . P A 2
Cl53 Cl 0.4299(3) 0.3473(3) 0.5356(4) 0.0395(9) Uani 0.242(5) 1 d . P A 2

loop_
_atom_site_aniso_label
_atom_site_aniso_U_11
_atom_site_aniso_U_22
_atom_site_aniso_U_33
_atom_site_aniso_U_23
_atom_site_aniso_U_13
_atom_site_aniso_U_12
C1 0.0118(5) 0.0140(6) 0.0117(6) -0.0038(5) -0.0029(4) -0.0023(4)
C2 0.0123(5) 0.0138(6) 0.0126(6) -0.0036(5) -0.0030(5) -0.0030(4)
C3 0.0127(5) 0.0147(6) 0.0163(7) -0.0049(5) -0.0034(5) -0.0002(5)
C4 0.0130(5) 0.0177(6) 0.0119(6) -0.0043(5) -0.0025(5) -0.0037(5)
C5 0.0134(6) 0.0222(7) 0.0178(7) -0.0055(6) -0.0028(5) -0.0031(5)
C6 0.0149(6) 0.0294(8) 0.0177(7) -0.0067(6) 0.0011(5) -0.0085(5)
C7 0.0223(7) 0.0236(8) 0.0231(8) -0.0073(6) 0.0023(6) -0.0118(6)
C8 0.0207(6) 0.0179(7) 0.0216(7) -0.0062(6) 0.0003(5) -0.0070(5)
C9 0.0157(6) 0.0161(6) 0.0132(6) -0.0039(5) -0.0025(5) -0.0051(5)
C10 0.0156(6) 0.0142(6) 0.0165(7) -0.0055(5) -0.0023(5) -0.0023(5)
C11 0.0112(5) 0.0109(6) 0.0133(6) -0.0032(5) -0.0024(4) -0.0017(4)
C12 0.0136(5) 0.0127(6) 0.0136(6) -0.0017(5) -0.0036(5) -0.0011(5)
C13 0.0127(5) 0.0126(6) 0.0155(6) -0.0035(5) -0.0047(5) 0.0007(4)
C14 0.0169(6) 0.0150(7) 0.0250(8) -0.0033(6) -0.0072(6) 0.0015(5)
C15 0.0112(5) 0.0147(6) 0.0156(6) -0.0066(5) -0.0023(5) -0.0021(5)
C16 0.0123(5) 0.0138(6) 0.0161(6) -0.0064(5) -0.0033(5) 0.0009(4)
C17 0.0178(6) 0.0192(7) 0.0243(8) -0.0117(6) -0.0047(6) 0.0013(5)
C21 0.0121(5) 0.0129(6) 0.0127(6) -0.0036(5) -0.0041(5) -0.0008(4)
C22 0.0118(5) 0.0131(6) 0.0125(6) -0.0035(5) -0.0036(4) -0.0020(4)
C23 0.0118(5) 0.0150(6) 0.0156(6) -0.0050(5) -0.0025(5) -0.0006(5)
C24 0.0148(6) 0.0129(6) 0.0143(6) -0.0043(5) -0.0052(5) 0.0003(5)
C25 0.0174(6) 0.0156(6) 0.0173(7) -0.0061(5) -0.0048(5) 0.0008(5)
C26 0.0235(6) 0.0126(6) 0.0196(7) -0.0057(5) -0.0081(5) 0.0004(5)
C27 0.0258(7) 0.0126(6) 0.0212(7) -0.0031(5) -0.0083(6) -0.0050(5)
C28 0.0186(6) 0.0155(7) 0.0207(7) -0.0037(5) -0.0034(5) -0.0044(5)
C29 0.0159(6) 0.0119(6) 0.0150(6) -0.0021(5) -0.0054(5) -0.0024(5)
C30 0.0128(5) 0.0139(6) 0.0170(6) -0.0046(5) -0.0012(5) -0.0021(5)
C31 0.0103(5) 0.0116(6) 0.0132(6) -0.0030(5) -0.0023(4) -0.0013(4)
C32 0.0111(5) 0.0135(6) 0.0133(6) -0.0023(5) -0.0017(5) -0.0005(4)
C33 0.0102(5) 0.0160(6) 0.0131(6) -0.0048(5) -0.0010(4) -0.0008(4)
C34 0.0146(6) 0.0229(7) 0.0161(7) -0.0054(6) 0.0000(5) -0.0013(5)
C35 0.0122(5) 0.0135(6) 0.0160(6) -0.0043(5) -0.0035(5) -0.0025(4)
C36 0.0101(5) 0.0144(6) 0.0162(6) -0.0039(5) -0.0033(5) -0.0003(4)
C37 0.0126(6) 0.0219(7) 0.0254(8) -0.0060(6) -0.0062(5) -0.0013(5)
C40 0.0194(9) 0.0339(13) 0.0175(11) -0.0074(9) -0.0056(8) 0.0027(8)
Cl41 0.0427(5) 0.0413(7) 0.0326(5) -0.0049(4) -0.0067(3) 0.0137(4)
Cl42 0.0221(3) 0.0531(9) 0.0315(4) -0.0041(5) 0.0032(3) 0.0013(5)
Cl43 0.0283(3) 0.0533(6) 0.0443(5) -0.0142(4) -0.0133(3) -0.0096(3)
C50 0.035(4) 0.029(4) 0.036(5) -0.012(3) -0.013(3) 0.005(3)
Cl51 0.0550(14) 0.0305(17) 0.0339(14) -0.0052(11) -0.0189(10) -0.0037(12)
Cl52 0.0403(16) 0.054(3) 0.072(3) -0.0206(18) 0.0152(16) -0.0155(16)
Cl53 0.0345(10) 0.0386(14) 0.0407(16) -0.0086(11) -0.0034(10) -0.0073(9)

loop_
_atom_type_symbol
_atom_type_description
_atom_type_scat_dispersion_real
_atom_type_scat_dispersion_imag
_atom_type_scat_source
C C 0.0033 0.0016 'International Tables Vol C Tables 4.2.6.8 and 6.1.1.4'
H H 0 0 'International Tables Vol C Tables 4.2.6.8 and 6.1.1.4'
Cl Cl 0.1484 0.1585 'International Tables Vol C Tables 4.2.6.8 and 6.1.1.4'

loop_
_geom_angle_atom_site_label_1
_geom_angle_atom_site_label_2
_geom_angle_atom_site_label_3
_geom_angle
C10 C1 C2 118.40(11)
C10 C1 C11 118.31(11)
C2 C1 C11 123.27(11)
C3 C2 C1 118.90(11)
C3 C2 C22 120.79(11)
C1 C2 C22 120.31(10)
C2 C3 C4 122.80(12)
C2 C3 H3 118.3(9)
C4 C3 H3 118.8(9)
C3 C4 C9 118.37(11)
C3 C4 C5 122.36(12)
C9 C4 C5 119.28(12)
C6 C5 C4 120.24(13)
C6 C5 H5 121.7(9)
C4 C5 H5 118.0(9)
C5 C6 C7 120.40(12)
C5 C6 H6 120.9(10)
C7 C6 H6 118.7(10)
C8 C7 C6 120.84(13)
C8 C7 H7 118.2(10)
C6 C7 H7 120.9(10)
C7 C8 C9 120.19(13)
C7 C8 H8 123.1(9)
C9 C8 H8 116.7(9)
C10 C9 C4 118.24(11)
C10 C9 C8 122.75(12)
C4 C9 C8 119.00(11)
C1 C10 C9 123.17(12)
C1 C10 H10 120.7(9)
C9 C10 H10 116.1(9)
C1 C11 C15 110.72(9)
C1 C11 C12 112.34(10)
C15 C11 C12 97.69(10)
C1 C11 C31 116.32(10)
C15 C11 C31 109.00(10)
C12 C11 C31 109.16(9)
C13 C12 C11 102.55(10)
C13 C12 H12A 114.8(8)
C11 C12 H12A 113.9(8)
C13 C12 H12B 111.2(8)
C11 C12 H12B 109.5(8)
H12A C12 H12B 104.9(12)
C14 C13 C12 113.41(11)
C14 C13 C36 117.88(10)
C12 C13 C36 110.03(10)
C14 C13 C16 118.37(11)
C12 C13 C16 104.56(9)
C36 C13 C16 89.80(9)
C13 C14 H14A 115.2(10)
C13 C14 H14B 112.3(9)
H14A C14 H14B 103.9(14)
C13 C14 H14C 110.2(10)
H14A C14 H14C 107.7(13)
H14B C14 H14C 106.9(13)
C16 C15 C11 102.81(9)
C16 C15 H15A 111.0(8)
C11 C15 H15A 108.8(8)
C16 C15 H15B 115.4(8)
C11 C15 H15B 115.2(8)
H15A C15 H15B 103.8(11)
C17 C16 C15 113.31(10)
C17 C16 C33 117.83(11)
C15 C16 C33 110.06(10)
C17 C16 C13 118.51(11)
C15 C16 C13 104.18(10)
C33 C16 C13 90.20(9)
C16 C17 H17A 111.0(10)
C16 C17 H17B 112.1(10)
H17A C17 H17B 106.5(13)
C16 C17 H17C 112.1(10)
H17A C17 H17C 108.0(14)
H17B C17 H17C 106.7(14)
C30 C21 C22 118.43(11)
C30 C21 C31 118.24(10)
C22 C21 C31 123.33(11)
C23 C22 C21 119.01(11)
C23 C22 C2 120.32(11)
C21 C22 C2 120.67(11)
C22 C23 C24 122.63(11)
C22 C23 H23 119.8(9)
C24 C23 H23 117.5(9)
C23 C24 C29 118.44(11)
C23 C24 C25 122.33(12)
C29 C24 C25 119.23(12)
C26 C25 C24 120.37(12)
C26 C25 H25 122.6(9)
C24 C25 H25 117.0(9)
C25 C26 C27 120.40(12)
C25 C26 H26 119.3(9)
C27 C26 H26 120.3(9)
C28 C27 C26 120.42(13)
C28 C27 H27 118.4(9)
C26 C27 H27 121.2(9)
C27 C28 C29 120.76(13)
C27 C28 H28 122.0(9)
C29 C28 H28 117.2(9)
C30 C29 C24 118.24(11)
C30 C29 C28 122.92(12)
C24 C29 C28 118.83(11)
C21 C30 C29 123.21(11)
C21 C30 H30 121.1(9)
C29 C30 H30 115.6(9)
C21 C31 C35 111.31(10)
C21 C31 C32 112.27(10)
C35 C31 C32 97.66(9)
C21 C31 C11 115.84(9)
C35 C31 C11 108.98(9)
C32 C31 C11 109.24(10)
C33 C32 C31 102.48(10)
C33 C32 H32A 113.6(9)
C31 C32 H32A 114.5(9)
C33 C32 H32B 109.8(8)
C31 C32 H32B 111.2(8)
H32A C32 H32B 105.3(12)
C34 C33 C32 113.21(11)
C34 C33 C16 118.00(11)
C32 C33 C16 109.81(9)
C34 C33 C36 118.75(10)
C32 C33 C36 104.45(10)
C16 C33 C36 89.86(9)
C33 C34 H34A 112.8(10)
C33 C34 H34B 115.0(10)
H34A C34 H34B 102.7(13)
C33 C34 H34C 111.9(10)
H34A C34 H34C 106.0(13)
H34B C34 H34C 107.7(13)
C36 C35 C31 102.87(10)
C36 C35 H35A 110.1(9)
C31 C35 H35A 108.8(8)
C36 C35 H35B 114.6(9)
C31 C35 H35B 114.3(8)
H35A C35 H35B 106.1(12)
C37 C36 C35 113.13(11)
C37 C36 C13 118.07(10)
C35 C36 C13 109.89(10)
C37 C36 C33 118.63(11)
C35 C36 C33 104.27(9)
C13 C36 C33 90.13(9)
C36 C37 H37A 112.1(9)
C36 C37 H37B 114.0(10)
H37A C37 H37B 106.1(13)
C36 C37 H37C 110.8(9)
H37A C37 H37C 108.4(13)
H37B C37 H37C 105.1(13)
Cl43 C40 Cl42 110.34(15)
Cl43 C40 Cl41 110.22(13)
Cl42 C40 Cl41 110.67(14)
Cl43 C40 H40 109.0(13)
Cl42 C40 H40 107.4(13)
Cl41 C40 H40 109.2(13)
Cl51 C50 Cl52 109.2(5)
Cl51 C50 Cl53 111.6(5)
Cl52 C50 Cl53 109.7(5)
Cl51 C50 H50 107(4)
Cl52 C50 H50 112(4)
Cl53 C50 H50 107(4)

loop_
_geom_bond_atom_site_label_1
_geom_bond_atom_site_label_2
_geom_bond_distance
C1 C10 1.3813(17)
C1 C2 1.4276(17)
C1 C11 1.5184(16)
C2 C3 1.3844(17)
C2 C22 1.4848(17)
C3 C4 1.4093(18)
C3 H3 0.947(15)
C4 C9 1.4168(18)
C4 C5 1.4251(17)
C5 C6 1.3650(19)
C5 H5 0.983(16)
C6 C7 1.412(2)
C6 H6 0.971(16)
C7 C8 1.3663(19)
C7 H7 0.974(17)
C8 C9 1.4228(18)
C8 H8 0.995(16)
C9 C10 1.4111(17)
C10 H10 0.988(15)
C11 C15 1.5492(17)
C11 C12 1.5556(17)
C11 C31 1.5986(17)
C12 C13 1.5280(18)
C12 H12A 0.994(15)
C12 H12B 0.993(15)
C13 C14 1.5175(18)
C13 C36 1.5714(17)
C13 C16 1.5788(17)
C14 H14A 0.949(18)
C14 H14B 1.003(17)
C14 H14C 0.990(17)
C15 C16 1.5297(16)
C15 H15A 0.999(15)
C15 H15B 0.974(15)
C16 C17 1.5186(18)
C16 C33 1.5697(18)
C17 H17A 0.977(17)
C17 H17B 0.960(18)
C17 H17C 0.936(17)
C21 C30 1.3800(18)
C21 C22 1.4256(16)
C21 C31 1.5217(17)
C22 C23 1.3852(17)
C23 C24 1.4084(18)
C23 H23 0.977(15)
C24 C29 1.4170(17)
C24 C25 1.4239(18)
C25 C26 1.3647(19)
C25 H25 0.961(15)
C26 C27 1.4140(19)
C26 H26 0.963(16)
C27 C28 1.3654(19)
C27 H27 0.982(16)
C28 C29 1.4176(18)
C28 H28 0.953(16)
C29 C30 1.4088(18)
C30 H30 0.972(15)
C31 C35 1.5531(16)
C31 C32 1.5536(18)
C32 C33 1.5353(17)
C32 H32A 0.970(15)
C32 H32B 0.998(15)
C33 C34 1.5161(18)
C33 C36 1.5790(17)
C34 H34A 0.988(17)
C34 H34B 0.983(17)
C34 H34C 0.967(17)
C35 C36 1.5275(18)
C35 H35A 0.991(15)
C35 H35B 0.973(15)
C36 C37 1.5216(16)
C37 H37A 1.008(17)
C37 H37B 0.948(17)
C37 H37C 1.019(17)
C40 Cl43 1.753(3)
C40 Cl42 1.760(3)
C40 Cl41 1.765(2)
C40 H40 0.96(2)
C50 Cl51 1.737(8)
C50 Cl52 1.744(10)
C50 Cl53 1.771(8)
C50 H50 0.97(8)

loop_
_geom_torsion_atom_site_label_1
_geom_torsion_atom_site_label_2
_geom_torsion_atom_site_label_3
_geom_torsion_atom_site_label_4
_geom_torsion
C10 C1 C2 C3 -3.58(18)
C11 C1 C2 C3 174.86(11)
C10 C1 C2 C22 176.55(11)
C11 C1 C2 C22 -5.01(18)
C1 C2 C3 C4 2.18(19)
C22 C2 C3 C4 -177.95(11)
C2 C3 C4 C9 1.16(19)
C2 C3 C4 C5 -178.89(12)
C3 C4 C5 C6 -179.85(12)
C9 C4 C5 C6 0.10(19)
C4 C5 C6 C7 1.2(2)
C5 C6 C7 C8 -0.8(2)
C6 C7 C8 C9 -0.9(2)
C3 C4 C9 C10 -2.99(18)
C5 C4 C9 C10 177.06(12)
C3 C4 C9 C8 178.23(12)
C5 C4 C9 C8 -1.72(18)
C7 C8 C9 C10 -176.61(13)
C7 C8 C9 C4 2.1(2)
C2 C1 C10 C9 1.76(19)
C11 C1 C10 C9 -176.76(11)
C4 C9 C10 C1 1.57(19)
C8 C9 C10 C1 -179.70(12)
C10 C1 C11 C15 54.31(15)
C2 C1 C11 C15 -124.14(12)
C10 C1 C11 C12 -53.76(15)
C2 C1 C11 C12 127.80(12)
C10 C1 C11 C31 179.43(10)
C2 C1 C11 C31 0.99(17)
C1 C11 C12 C13 166.02(10)
C15 C11 C12 C13 49.82(11)
C31 C11 C12 C13 -63.42(12)
C11 C12 C13 C14 -161.50(10)
C11 C12 C13 C36 64.07(12)
C11 C12 C13 C16 -31.15(12)
C1 C11 C15 C16 -167.47(10)
C12 C11 C15 C16 -50.01(11)
C31 C11 C15 C16 63.37(12)
C11 C15 C16 C17 161.65(11)
C11 C15 C16 C33 -64.03(12)
C11 C15 C16 C13 31.48(12)
C14 C13 C16 C17 0.27(17)
C12 C13 C16 C17 -127.09(12)
C36 C13 C16 C17 122.24(12)
C14 C13 C16 C15 127.26(12)
C12 C13 C16 C15 -0.10(13)
C36 C13 C16 C15 -110.76(10)
C14 C13 C16 C33 -121.96(12)
C12 C13 C16 C33 110.68(10)
C36 C13 C16 C33 0.01(8)
C30 C21 C22 C23 -2.16(18)
C31 C21 C22 C23 177.21(11)
C30 C21 C22 C2 177.94(11)
C31 C21 C22 C2 -2.69(18)
C3 C2 C22 C23 6.12(18)
C1 C2 C22 C23 -174.01(11)
C3 C2 C22 C21 -173.98(11)
C1 C2 C22 C21 5.89(18)
C21 C22 C23 C24 1.59(19)
C2 C22 C23 C24 -178.51(11)
C22 C23 C24 C29 0.16(19)
C22 C23 C24 C25 179.08(12)
C23 C24 C25 C26 -178.42(12)
C29 C24 C25 C26 0.50(19)
C24 C25 C26 C27 -0.4(2)
C25 C26 C27 C28 -0.1(2)
C26 C27 C28 C29 0.4(2)
C23 C24 C29 C30 -1.28(18)
C25 C24 C29 C30 179.76(11)
C23 C24 C29 C28 178.75(11)
C25 C24 C29 C28 -0.21(18)
C27 C28 C29 C30 179.82(13)
C27 C28 C29 C24 -0.22(19)
C22 C21 C30 C29 1.05(19)
C31 C21 C30 C29 -178.35(11)
C24 C29 C30 C21 0.68(19)
C28 C29 C30 C21 -179.35(12)
C30 C21 C31 C35 52.89(15)
C22 C21 C31 C35 -126.49(12)
C30 C21 C31 C32 -55.43(14)
C22 C21 C31 C32 125.19(12)
C30 C21 C31 C11 178.12(10)
C22 C21 C31 C11 -1.25(17)
C1 C11 C31 C21 2.09(15)
C15 C11 C31 C21 128.08(10)
C12 C11 C31 C21 -126.29(11)
C1 C11 C31 C35 128.51(11)
C15 C11 C31 C35 -105.50(11)
C12 C11 C31 C35 0.13(13)
C1 C11 C31 C32 -125.87(10)
C15 C11 C31 C32 0.13(12)
C12 C11 C31 C32 105.76(11)
C21 C31 C32 C33 166.63(9)
C35 C31 C32 C33 49.79(11)
C11 C31 C32 C33 -63.45(11)
C31 C32 C33 C34 -161.83(10)
C31 C32 C33 C16 63.96(12)
C31 C32 C33 C36 -31.21(11)
C17 C16 C33 C34 0.10(16)
C15 C16 C33 C34 -131.90(11)
C13 C16 C33 C34 122.90(11)
C17 C16 C33 C32 131.86(11)
C15 C16 C33 C32 -0.15(14)
C13 C16 C33 C32 -105.34(10)
C17 C16 C33 C36 -122.81(11)
C15 C16 C33 C36 105.18(10)
C13 C16 C33 C36 -0.01(8)
C21 C31 C35 C36 -167.71(10)
C32 C31 C35 C36 -50.13(11)
C11 C31 C35 C36 63.31(12)
C31 C35 C36 C37 161.74(11)
C31 C35 C36 C13 -63.94(12)
C31 C35 C36 C33 31.49(12)
C14 C13 C36 C37 -0.59(17)
C12 C13 C36 C37 131.57(12)
C16 C13 C36 C37 -122.98(12)
C14 C13 C36 C35 -132.37(12)
C12 C13 C36 C35 -0.21(13)
C16 C13 C36 C35 105.23(10)
C14 C13 C36 C33 122.39(12)
C12 C13 C36 C33 -105.46(10)
C16 C13 C36 C33 -0.01(8)
C34 C33 C36 C37 0.24(17)
C32 C33 C36 C37 -127.03(12)
C16 C33 C36 C37 122.52(12)
C34 C33 C36 C35 127.14(12)
C32 C33 C36 C35 -0.13(12)
C16 C33 C36 C35 -110.58(10)
C34 C33 C36 C13 -122.27(12)
C32 C33 C36 C13 110.46(10)
C16 C33 C36 C13 0.01(8)
